data_1524456
loop_
_publ_author_name
'Gruen, R.'

_publ_section_title
;
 Neubestimmung der Struktur von beta Si3 N4 aus Einkristalldaten
;
_journal_name_full 'Fortschritte der Mineralogie, Beiheft'
_journal_page_first 38
_journal_page_last 39
_journal_volume 55
_journal_year 1977
_chemical_formula_sum 'N4 Si3'
_chemical_name_systematic 'Si3 N4'
_space_group_IT_number 173
_symmetry_space_group_name_Hall 'P 6c'
_symmetry_space_group_name_H-M 'P 63'
_cell_angle_alpha 90
_cell_angle_beta 90
_cell_angle_gamma 120
_cell_formula_units_Z 2
_cell_length_a 7.595
_cell_length_b 7.595
_cell_length_c 2.9023
_cell_volume 144.987
_citation_journal_id_ASTM FMNBB6
_cod_data_source_file Gruen_FMNBB6_1977_193.cif
_cod_data_source_block N4Si3
_cod_original_cell_volume 144.9868
_cod_database_code 1524456

loop_
_symmetry_equiv_pos_as_xyz
x,y,z
x-y,x,z+1/2
-y,x-y,z
-x,-y,z+1/2
-x+y,-x,z
y,-x+y,z+1/2

loop_
_atom_site_label
_atom_site_type_symbol
_atom_site_fract_x
_atom_site_fract_y
_atom_site_fract_z
_atom_site_occupancy
_atom_site_U_iso_or_equiv
Si1 Si+4 0.7687 0.1744 0.25 1 0.0
N1 N-3 0.0297 0.3295 0.265 1 0.0
N2 N-3 0.3333 0.6667 0.2344 1 0.0
